data_4303672
loop_
_publ_author_name
'Xiao-Qing Zhao'
'Bin Zhao'
'Shi Wei'
'Peng Cheng'

_publ_section_title
;
Synthesis, Structures, and Luminescent and Magnetic Properties of Ln-Ag
Heterometal-Organic Frameworks
;
_journal_name_full 'Inorganic Chemistry'
_journal_page_first 11048
_journal_page_last 11057
_journal_paper_doi 10.1021/ic901291b
_journal_volume 48
_journal_year 2009
_chemical_formula_moiety 'C14 H12 Ag N2 O13 Pr'
_chemical_formula_sum 'C14 H12 Ag N2 O13 Pr'
_chemical_formula_weight 665.04
_chemical_name_systematic
; 
 ? 
;
_space_group_IT_number 15
_symmetry_cell_setting monoclinic
_symmetry_space_group_name_Hall '-C 2yc'
_symmetry_space_group_name_H-M 'C 1 2/c 1'
_atom_sites_solution_hydrogens geom
_atom_sites_solution_primary direct
_atom_sites_solution_secondary difmap
_audit_creation_method SHELXL-97
_cell_angle_alpha 90.00
_cell_angle_beta 99.617(2)
_cell_angle_gamma 90.00
_cell_formula_units_Z 4
_cell_length_a 8.0219(14)
_cell_length_b 10.4085(17)
_cell_length_c 20.852(4)
_cell_measurement_reflns_used 3381
_cell_measurement_temperature 294(2)
_cell_measurement_theta_max 26.36
_cell_measurement_theta_min 3.23
_cell_volume 1716.6(5)
_computing_structure_refinement 'SHELXL-97 (Sheldrick, 1997)'
_computing_structure_solution 'SHELXS-97 (Sheldrick, 1990)'
_diffrn_ambient_temperature 294(2)
_diffrn_measured_fraction_theta_full 0.995
_diffrn_measured_fraction_theta_max 0.995
_diffrn_radiation_monochromator graphite
_diffrn_radiation_source 'fine-focus sealed tube'
_diffrn_radiation_type MoK\a
_diffrn_radiation_wavelength 0.71073
_diffrn_reflns_av_R_equivalents 0.0252
_diffrn_reflns_av_sigmaI/netI 0.0275
_diffrn_reflns_limit_h_max 10
_diffrn_reflns_limit_h_min -10
_diffrn_reflns_limit_k_max 12
_diffrn_reflns_limit_k_min -7
_diffrn_reflns_limit_l_max 22
_diffrn_reflns_limit_l_min -26
_diffrn_reflns_number 4724
_diffrn_reflns_theta_full 26.36
_diffrn_reflns_theta_max 26.36
_diffrn_reflns_theta_min 1.98
_exptl_absorpt_coefficient_mu 4.029
_exptl_absorpt_correction_T_max 0.5308
_exptl_absorpt_correction_T_min 0.4996
_exptl_absorpt_correction_type multi-scan
_exptl_absorpt_process_details SADABS
_exptl_crystal_colour colorless
_exptl_crystal_density_diffrn 2.573
_exptl_crystal_density_method 'not measured'
_exptl_crystal_description prism
_exptl_crystal_F_000 1280
_exptl_crystal_size_max 0.20
_exptl_crystal_size_mid 0.20
_exptl_crystal_size_min 0.18
_refine_diff_density_max 1.524
_refine_diff_density_min -1.069
_refine_diff_density_rms 0.130
_refine_ls_extinction_coef 0.00217(12)
_refine_ls_extinction_expression Fc^*^=kFc[1+0.001xFc^2^\l^3^/sin(2\q)]^-1/4^
_refine_ls_extinction_method SHELXL
_refine_ls_goodness_of_fit_ref 1.177
_refine_ls_hydrogen_treatment constr
_refine_ls_matrix_type full
_refine_ls_number_parameters 144
_refine_ls_number_reflns 1743
_refine_ls_number_restraints 2
_refine_ls_restrained_S_all 1.176
_refine_ls_R_factor_all 0.0292
_refine_ls_R_factor_gt 0.0254
_refine_ls_shift/su_max 0.001
_refine_ls_shift/su_mean 0.000
_refine_ls_structure_factor_coef Fsqd
_refine_ls_weighting_details 'calc w=1/[\s^2^(Fo^2^)+(0.0118P)^2^+13.0315P] where P=(Fo^2^+2Fc^2^)/3'
_refine_ls_weighting_scheme calc
_refine_ls_wR_factor_gt 0.0575
_refine_ls_wR_factor_ref 0.0586
_reflns_number_gt 1593
_reflns_number_total 1743
_reflns_threshold_expression >2sigma(I)
_cod_data_source_file ic901291b_si_001_02.cif
_cod_data_source_block 2
_cod_depositor_comments
;
The following automatic conversions were performed:
'_symmetry_cell_setting' value 'Monoclinic' changed to 'monoclinic'
according to '/home/saulius/struct/CIF-dictionaries/cif_core.dic'
dictionary named 'cif_core.dic' version 2.4.1 from
2010-06-29.

'_refine_ls_hydrogen_treatment' value 'CONSTR' changed to
'constr' according to '/home/saulius/struct/CIF-dictionaries/cif_core.dic'
dictionary named 'cif_core.dic' version 2.4.1 from 2010-06-29.

Automatic conversion script
Id: cif_fix_enum 1527 2010-12-29 10:47:43Z saulius 
;
_cod_database_code 4303672

loop_
_symmetry_equiv_pos_as_xyz
'x, y, z'
'-x, y, -z+1/2'
'x+1/2, y+1/2, z'
'-x+1/2, y+1/2, -z+1/2'
'-x, -y, -z'
'x, -y, z-1/2'
'-x+1/2, -y+1/2, -z'
'x+1/2, -y+1/2, z-1/2'

loop_
_atom_site_label
_atom_site_type_symbol
_atom_site_fract_x
_atom_site_fract_y
_atom_site_fract_z
_atom_site_U_iso_or_equiv
_atom_site_adp_type
_atom_site_occupancy
_atom_site_symmetry_multiplicity
_atom_site_calc_flag
_atom_site_refinement_flags
_atom_site_disorder_assembly
_atom_site_disorder_group
Pr1 Pr 0.0000 0.95497(3) 0.2500 0.01466(13) Uani 1 2 d SD . .
Ag1 Ag -0.5000 0.87737(5) 0.2500 0.02364(15) Uani 1 2 d S . .
C1 C -0.2010(5) 0.8273(4) 0.3690(2) 0.0186(9) Uani 1 1 d . . .
C2 C -0.0297(5) 0.8588(4) 0.4083(2) 0.0170(9) Uani 1 1 d . . .
C3 C 0.0068(5) 0.8396(4) 0.4750(2) 0.0194(9) Uani 1 1 d . . .
H3A H -0.0701 0.7996 0.4973 0.023 Uiso 1 1 calc R . .
C4 C 0.1638(6) 0.8828(4) 0.5076(2) 0.0188(9) Uani 1 1 d . . .
C5 C 0.2738(5) 0.9396(5) 0.4721(2) 0.0222(10) Uani 1 1 d . . .
H5 H 0.3775 0.9706 0.4930 0.027 Uiso 1 1 calc R . .
C6 C 0.2300(5) 0.9503(4) 0.4057(2) 0.0175(8) Uani 1 1 d . . .
C7 C 0.3463(5) 1.0113(4) 0.3640(2) 0.0188(9) Uani 1 1 d . . .
N1 N 0.0804(4) 0.9108(4) 0.37382(17) 0.0176(7) Uani 1 1 d . . .
O1 O -0.2248(4) 0.8701(3) 0.31026(15) 0.0218(7) Uani 1 1 d . . .
O2 O -0.3047(4) 0.7669(3) 0.39466(16) 0.0267(8) Uani 1 1 d . . .
O3 O 0.2025(4) 0.8685(3) 0.57264(15) 0.0248(7) Uani 1 1 d . . .
H3 H 0.2908 0.9067 0.5862 0.037 Uiso 1 1 calc R . .
O4 O 0.4870(4) 1.0471(4) 0.39053(16) 0.0324(8) Uani 1 1 d . . .
O5 O 0.2887(4) 1.0211(3) 0.30347(14) 0.0218(7) Uani 1 1 d . . .
O6 O 0.0000 0.7130(6) 0.2500 0.0582(18) Uani 1 2 d SD . .
H6A H 0.0544 0.6541 0.2343 0.070 Uiso 1 1 d RD . .
O7 O 0.0590(4) 1.1582(3) 0.18796(16) 0.0267(7) Uani 1 1 d . . .
H7A H 0.0944 1.1376 0.1689 0.032 Uiso 1 1 d R . .
H7B H -0.0334 1.1719 0.1621 0.032 Uiso 1 1 d R . .

loop_
_atom_site_aniso_label
_atom_site_aniso_U_11
_atom_site_aniso_U_22
_atom_site_aniso_U_33
_atom_site_aniso_U_23
_atom_site_aniso_U_13
_atom_site_aniso_U_12
Pr1 0.01205(18) 0.01794(19) 0.01342(18) 0.000 0.00041(11) 0.000
Ag1 0.0140(2) 0.0290(3) 0.0264(3) 0.000 -0.00134(19) 0.000
C1 0.019(2) 0.016(2) 0.020(2) -0.0057(17) 0.0018(17) 0.0004(17)
C2 0.016(2) 0.015(2) 0.019(2) -0.0010(16) 0.0010(16) -0.0007(16)
C3 0.019(2) 0.021(2) 0.019(2) 0.0034(18) 0.0047(17) -0.0019(18)
C4 0.022(2) 0.018(2) 0.015(2) 0.0018(16) -0.0008(17) 0.0033(17)
C5 0.017(2) 0.027(3) 0.022(2) -0.0019(18) 0.0006(17) -0.0047(18)
C6 0.017(2) 0.016(2) 0.019(2) -0.0008(17) 0.0014(16) 0.0001(17)
C7 0.019(2) 0.016(2) 0.020(2) 0.0000(17) 0.0007(17) -0.0019(17)
N1 0.0175(18) 0.0184(19) 0.0162(18) 0.0020(14) 0.0008(14) -0.0002(14)
O1 0.0162(15) 0.0313(19) 0.0169(15) 0.0019(13) 0.0000(12) -0.0043(13)
O2 0.0201(16) 0.035(2) 0.0252(18) 0.0032(14) 0.0039(14) -0.0100(14)
O3 0.0217(16) 0.037(2) 0.0150(15) 0.0025(13) 0.0008(13) -0.0049(14)
O4 0.0200(16) 0.051(2) 0.0242(17) 0.0013(16) -0.0014(13) -0.0128(16)
O5 0.0189(15) 0.0295(19) 0.0165(15) 0.0027(13) 0.0012(12) -0.0053(13)
O6 0.088(5) 0.035(3) 0.064(4) 0.000 0.051(4) 0.000
O7 0.0284(17) 0.0302(19) 0.0230(17) 0.0007(14) 0.0090(14) 0.0021(14)

loop_
_atom_type_symbol
_atom_type_description
_atom_type_scat_dispersion_real
_atom_type_scat_dispersion_imag
_atom_type_scat_source
C C 0.0033 0.0016 'International Tables Vol C Tables 4.2.6.8 and 6.1.1.4'
H H 0.0000 0.0000 'International Tables Vol C Tables 4.2.6.8 and 6.1.1.4'
N N 0.0061 0.0033 'International Tables Vol C Tables 4.2.6.8 and 6.1.1.4'
O O 0.0106 0.0060 'International Tables Vol C Tables 4.2.6.8 and 6.1.1.4'
Ag Ag -0.8971 1.1015 'International Tables Vol C Tables 4.2.6.8 and 6.1.1.4'
Pr Pr -0.2180 2.8214 'International Tables Vol C Tables 4.2.6.8 and 6.1.1.4'

loop_
_geom_angle_atom_site_label_1
_geom_angle_atom_site_label_2
_geom_angle_atom_site_label_3
_geom_angle
_geom_angle_site_symmetry_1
_geom_angle_site_symmetry_3
_geom_angle_publ_flag
O5 Pr1 O5 147.97(15) . 2 ?
O5 Pr1 O6 106.02(8) . . ?
O5 Pr1 O6 106.02(8) 2 . ?
O5 Pr1 O1 124.17(10) . . ?
O5 Pr1 O1 68.38(10) 2 . ?
O6 Pr1 O1 69.51(8) . . ?
O5 Pr1 O1 68.38(10) . 2 ?
O5 Pr1 O1 124.17(10) 2 2 ?
O6 Pr1 O1 69.51(8) . 2 ?
O1 Pr1 O1 139.01(15) . 2 ?
O5 Pr1 O7 77.45(11) . 2 ?
O5 Pr1 O7 76.24(10) 2 2 ?
O6 Pr1 O7 145.57(7) . 2 ?
O1 Pr1 O7 80.23(11) . 2 ?
O1 Pr1 O7 138.36(11) 2 2 ?
O5 Pr1 O7 76.24(10) . . ?
O5 Pr1 O7 77.45(11) 2 . ?
O6 Pr1 O7 145.57(7) . . ?
O1 Pr1 O7 138.36(10) . . ?
O1 Pr1 O7 80.23(11) 2 . ?
O7 Pr1 O7 68.85(15) 2 . ?
O5 Pr1 N1 123.47(10) . 2 ?
O5 Pr1 N1 63.01(10) 2 2 ?
O6 Pr1 N1 79.81(8) . 2 ?
O1 Pr1 N1 110.72(11) . 2 ?
O1 Pr1 N1 61.46(10) 2 2 ?
O7 Pr1 N1 127.71(11) 2 2 ?
O7 Pr1 N1 71.35(11) . 2 ?
O5 Pr1 N1 63.01(10) . . ?
O5 Pr1 N1 123.47(10) 2 . ?
O6 Pr1 N1 79.81(8) . . ?
O1 Pr1 N1 61.46(10) . . ?
O1 Pr1 N1 110.72(11) 2 . ?
O7 Pr1 N1 71.35(11) 2 . ?
O7 Pr1 N1 127.71(11) . . ?
N1 Pr1 N1 159.62(17) 2 . ?
O1 Ag1 O1 176.31(16) 2_455 . ?
O2 C1 O1 125.8(4) . . ?
O2 C1 C2 119.5(4) . . ?
O1 C1 C2 114.6(4) . . ?
N1 C2 C3 123.2(4) . . ?
N1 C2 C1 114.6(4) . . ?
C3 C2 C1 122.1(4) . . ?
C2 C3 C4 117.5(4) . . ?
C2 C3 H3A 121.2 . . ?
C4 C3 H3A 121.2 . . ?
O3 C4 C5 121.8(4) . . ?
O3 C4 C3 119.3(4) . . ?
C5 C4 C3 118.9(4) . . ?
C6 C5 C4 119.8(4) . . ?
C6 C5 H5 120.1 . . ?
C4 C5 H5 120.1 . . ?
N1 C6 C5 122.2(4) . . ?
N1 C6 C7 115.6(4) . . ?
C5 C6 C7 122.2(4) . . ?
O4 C7 O5 125.1(4) . . ?
O4 C7 C6 118.5(4) . . ?
O5 C7 C6 116.4(4) . . ?
C6 N1 C2 118.3(4) . . ?
C6 N1 Pr1 119.6(3) . . ?
C2 N1 Pr1 121.9(3) . . ?
C1 O1 Ag1 119.8(3) . . ?
C1 O1 Pr1 126.2(3) . . ?
Ag1 O1 Pr1 114.07(12) . . ?
C4 O3 H3 109.5 . . ?
C7 O5 Pr1 125.2(3) . . ?
Pr1 O6 H6A 136.2 . . ?
Pr1 O7 H7A 101.5 . . ?
Pr1 O7 H7B 104.1 . . ?
H7A O7 H7B 96.0 . . ?

loop_
_geom_bond_atom_site_label_1
_geom_bond_atom_site_label_2
_geom_bond_distance
_geom_bond_site_symmetry_2
_geom_bond_publ_flag
Pr1 O5 2.493(3) . ?
Pr1 O5 2.493(3) 2 ?
Pr1 O6 2.518(6) . ?
Pr1 O1 2.524(3) . ?
Pr1 O1 2.524(3) 2 ?
Pr1 O7 2.564(3) 2 ?
Pr1 O7 2.564(3) . ?
Pr1 N1 2.596(4) 2 ?
Pr1 N1 2.596(4) . ?
Ag1 O1 2.352(3) 2_455 ?
Ag1 O1 2.352(3) . ?
C1 O2 1.233(5) . ?
C1 O1 1.288(5) . ?
C1 C2 1.514(6) . ?
C2 N1 1.343(6) . ?
C2 C3 1.387(6) . ?
C3 C4 1.401(6) . ?
C3 H3A 0.9300 . ?
C4 O3 1.349(5) . ?
C4 C5 1.376(6) . ?
C5 C6 1.375(6) . ?
C5 H5 0.9300 . ?
C6 N1 1.335(5) . ?
C6 C7 1.516(6) . ?
C7 O4 1.229(5) . ?
C7 O5 1.274(5) . ?
O3 H3 0.8200 . ?
O6 H6A 0.8497 . ?
O7 H7A 0.5675 . ?
O7 H7B 0.8520 . ?

loop_
_geom_torsion_atom_site_label_1
_geom_torsion_atom_site_label_2
_geom_torsion_atom_site_label_3
_geom_torsion_atom_site_label_4
_geom_torsion
_geom_torsion_site_symmetry_1
_geom_torsion_site_symmetry_2
_geom_torsion_site_symmetry_3
_geom_torsion_site_symmetry_4
_geom_torsion_publ_flag
O2 C1 C2 N1 172.4(4) . . . . ?
O1 C1 C2 N1 -8.7(6) . . . . ?
O2 C1 C2 C3 -10.1(7) . . . . ?
O1 C1 C2 C3 168.8(4) . . . . ?
N1 C2 C3 C4 3.0(7) . . . . ?
C1 C2 C3 C4 -174.3(4) . . . . ?
C2 C3 C4 O3 178.5(4) . . . . ?
C2 C3 C4 C5 -1.0(7) . . . . ?
O3 C4 C5 C6 179.0(4) . . . . ?
C3 C4 C5 C6 -1.5(7) . . . . ?
C4 C5 C6 N1 2.2(7) . . . . ?
C4 C5 C6 C7 -179.7(4) . . . . ?
N1 C6 C7 O4 -178.6(4) . . . . ?
C5 C6 C7 O4 3.2(7) . . . . ?
N1 C6 C7 O5 1.3(6) . . . . ?
C5 C6 C7 O5 -176.9(4) . . . . ?
C5 C6 N1 C2 -0.2(7) . . . . ?
C7 C6 N1 C2 -178.4(4) . . . . ?
C5 C6 N1 Pr1 174.3(3) . . . . ?
C7 C6 N1 Pr1 -3.9(5) . . . . ?
C3 C2 N1 C6 -2.5(7) . . . . ?
C1 C2 N1 C6 175.0(4) . . . . ?
C3 C2 N1 Pr1 -176.9(3) . . . . ?
C1 C2 N1 Pr1 0.7(5) . . . . ?
O5 Pr1 N1 C6 3.5(3) . . . . ?
O5 Pr1 N1 C6 -140.0(3) 2 . . . ?
O6 Pr1 N1 C6 117.5(3) . . . . ?
O1 Pr1 N1 C6 -170.4(4) . . . . ?
O1 Pr1 N1 C6 54.1(3) 2 . . . ?
O7 Pr1 N1 C6 -81.6(3) 2 . . . ?
O7 Pr1 N1 C6 -39.5(4) . . . . ?
N1 Pr1 N1 C6 117.5(3) 2 . . . ?
O5 Pr1 N1 C2 177.8(4) . . . . ?
O5 Pr1 N1 C2 34.3(4) 2 . . . ?
O6 Pr1 N1 C2 -68.2(3) . . . . ?
O1 Pr1 N1 C2 3.9(3) . . . . ?
O1 Pr1 N1 C2 -131.6(3) 2 . . . ?
O7 Pr1 N1 C2 92.7(3) 2 . . . ?
O7 Pr1 N1 C2 134.8(3) . . . . ?
N1 Pr1 N1 C2 -68.2(3) 2 . . . ?
O2 C1 O1 Ag1 14.0(6) . . . . ?
C2 C1 O1 Ag1 -164.8(3) . . . . ?
O2 C1 O1 Pr1 -167.3(3) . . . . ?
C2 C1 O1 Pr1 13.9(5) . . . . ?
O1 Ag1 O1 C1 -67.7(3) 2_455 . . . ?
O1 Ag1 O1 Pr1 113.45(12) 2_455 . . . ?
O5 Pr1 O1 C1 -16.5(4) . . . . ?
O5 Pr1 O1 C1 -162.9(4) 2 . . . ?
O6 Pr1 O1 C1 79.4(3) . . . . ?
O1 Pr1 O1 C1 79.4(3) 2 . . . ?
O7 Pr1 O1 C1 -83.9(3) 2 . . . ?
O7 Pr1 O1 C1 -125.8(3) . . . . ?
N1 Pr1 O1 C1 149.3(3) 2 . . . ?
N1 Pr1 O1 C1 -9.9(3) . . . . ?
O5 Pr1 O1 Ag1 162.32(12) . . . . ?
O5 Pr1 O1 Ag1 15.90(12) 2 . . . ?
O6 Pr1 O1 Ag1 -101.81(13) . . . . ?
O1 Pr1 O1 Ag1 -101.81(13) 2 . . . ?
O7 Pr1 O1 Ag1 94.87(15) 2 . . . ?
O7 Pr1 O1 Ag1 53.0(2) . . . . ?
N1 Pr1 O1 Ag1 -31.89(17) 2 . . . ?
N1 Pr1 O1 Ag1 168.87(19) . . . . ?
O4 C7 O5 Pr1 -177.9(4) . . . . ?
C6 C7 O5 Pr1 2.1(5) . . . . ?
O5 Pr1 O5 C7 107.7(3) 2 . . . ?
O6 Pr1 O5 C7 -72.3(3) . . . . ?
O1 Pr1 O5 C7 3.5(4) . . . . ?
O1 Pr1 O5 C7 -131.9(4) 2 . . . ?
O7 Pr1 O5 C7 72.3(3) 2 . . . ?
O7 Pr1 O5 C7 143.3(4) . . . . ?
N1 Pr1 O5 C7 -160.5(3) 2 . . . ?
N1 Pr1 O5 C7 -2.9(3) . . . . ?
